data_7713912
loop_
_publ_author_name
'Arruri, Sathyanarayana'
'R\'everet, Fran\,cois'
'Jouffret, Laurent'
'Boyer, Damien'
'Chadeyron, Genevieve'
'Cisnetti, Federico'

_publ_section_title
;
 Polymeric copper(I)--NHC complexes with bulky bidentate (N^C) ligands:
 synthesis and solid-state luminescence
;
_journal_name_full 'Dalton Transactions'
_journal_paper_doi 10.1039/D3DT01669B
_journal_year 2023
_chemical_formula_sum 'C21 H25 Br Cu N3 O'
_chemical_formula_weight 478.89
_space_group_crystal_system monoclinic
_space_group_IT_number 14
_space_group_name_Hall '-P 2yn'
_space_group_name_H-M_alt 'P 1 21/n 1'
_atom_sites_solution_hydrogens geom
_audit_creation_method SHELXL-2018/3
_audit_update_record
;
2023-08-29 deposited with the CCDC.	2023-09-07 downloaded from the CCDC.
;
_cell_angle_alpha 90
_cell_angle_beta 91.637(4)
_cell_angle_gamma 90
_cell_formula_units_Z 4
_cell_length_a 14.5159(16)
_cell_length_b 9.8890(11)
_cell_length_c 14.8049(16)
_cell_measurement_reflns_used 1870
_cell_measurement_temperature 173.(2)
_cell_measurement_theta_max 26.7864
_cell_measurement_theta_min 2.5043
_cell_volume 2124.3(4)
_computing_cell_refinement 'APEX3 v2019.11-0 (Bruker AXS)'
_computing_data_collection APEX2
_computing_data_reduction 'SAINT V8.40B (Bruker Nano, Inc., 2019)'
_computing_molecular_graphics 'shelXle (C.B. Huebschle, rev 994)'
_computing_structure_refinement 'SHELXL-2018/3 (Sheldrick, 2018)'
_computing_structure_solution 'SHELXT 2018/2 (Sheldrick, 2018)'
_diffrn_ambient_temperature 173(2)
_diffrn_detector_area_resol_mean 8.3333
_diffrn_measured_fraction_theta_full 0.999
_diffrn_measured_fraction_theta_max 0.990
_diffrn_measurement_device_type 'Bruker APEX-II CCD'
_diffrn_measurement_method '\f and \w scans'
_diffrn_radiation_type MoK\a
_diffrn_radiation_wavelength 0.71073
_diffrn_reflns_av_R_equivalents 0.0450
_diffrn_reflns_av_unetI/netI 0.0250
_diffrn_reflns_Laue_measured_fraction_full 0.999
_diffrn_reflns_Laue_measured_fraction_max 0.990
_diffrn_reflns_limit_h_max 20
_diffrn_reflns_limit_h_min -20
_diffrn_reflns_limit_k_max 14
_diffrn_reflns_limit_k_min -14
_diffrn_reflns_limit_l_max 20
_diffrn_reflns_limit_l_min -21
_diffrn_reflns_number 81002
_diffrn_reflns_point_group_measured_fraction_full 0.999
_diffrn_reflns_point_group_measured_fraction_max 0.990
_diffrn_reflns_theta_full 25.242
_diffrn_reflns_theta_max 30.595
_diffrn_reflns_theta_min 2.753
_diffrn_source molybdene
_exptl_absorpt_coefficient_mu 2.924
_exptl_absorpt_correction_T_max 0.7325
_exptl_absorpt_correction_T_min 0.6706
_exptl_absorpt_correction_type 'Numerical Mu From Formula'
_exptl_absorpt_process_details
;
SADABS-2016/2 - Bruker AXS area detector scaling and absorption correction
;
_exptl_crystal_colour colorless
_exptl_crystal_density_diffrn 1.497
_exptl_crystal_density_method 'not measured'
_exptl_crystal_description block
_exptl_crystal_F_000 976
_exptl_crystal_size_max 0.196
_exptl_crystal_size_mid 0.153
_exptl_crystal_size_min 0.149
_refine_diff_density_max 1.070
_refine_diff_density_min -0.535
_refine_diff_density_rms 0.079
_refine_ls_extinction_method none
_refine_ls_goodness_of_fit_ref 1.031
_refine_ls_hydrogen_treatment constr
_refine_ls_matrix_type full
_refine_ls_number_parameters 250
_refine_ls_number_reflns 6476
_refine_ls_number_restraints 0
_refine_ls_restrained_S_all 1.031
_refine_ls_R_factor_all 0.0473
_refine_ls_R_factor_gt 0.0313
_refine_ls_shift/su_max 0.001
_refine_ls_shift/su_mean 0.000
_refine_ls_structure_factor_coef Fsqd
_refine_ls_weighting_details 'w=1/[\s^2^(Fo^2^)+(0.0370P)^2^+1.3533P] where P=(Fo^2^+2Fc^2^)/3'
_refine_ls_weighting_scheme calc
_refine_ls_wR_factor_gt 0.0729
_refine_ls_wR_factor_ref 0.0798
_reflns_Friedel_coverage 0.000
_reflns_number_gt 5126
_reflns_number_total 6476
_reflns_threshold_expression 'I > 2\s(I)'
_cod_data_source_file d3dt01669b2.cif
_cod_data_source_block 2023_CX37_a
_cod_original_sg_symbol_H-M 'P 21/n'
_cod_database_code 7713912
_shelx_shelxl_version_number 2018/3
_shelx_space_group_comment
;
The symmetry employed for this shelxl refinement is uniquely defined
by the following loop, which should always be used as a source of
symmetry information in preference to the above space-group names.
They are only intended as comments.
;
_shelx_estimated_absorpt_t_min 0.598
_shelx_estimated_absorpt_t_max 0.670

loop_
_space_group_symop_operation_xyz
'x, y, z'
'-x+1/2, y+1/2, -z+1/2'
'-x, -y, -z'
'x-1/2, -y-1/2, z-1/2'

loop_
_atom_site_label
_atom_site_type_symbol
_atom_site_fract_x
_atom_site_fract_y
_atom_site_fract_z
_atom_site_U_iso_or_equiv
_atom_site_adp_type
_atom_site_occupancy
_atom_site_site_symmetry_order
_atom_site_calc_flag
_atom_site_refinement_flags_posn
_atom_site_refinement_flags_adp
_atom_site_refinement_flags_occupancy
_atom_site_disorder_assembly
_atom_site_disorder_group
Cu Cu 0.36645(2) 0.43428(2) 0.32247(2) 0.02052(6) Uani 1 1 d . . . . .
Br1 Br 0.33846(2) 0.51327(2) 0.46886(2) 0.03533(7) Uani 1 1 d . . . . .
O1 O -0.07724(10) 0.39141(14) 0.16264(10) 0.0302(3) Uani 1 1 d . . . . .
N1 N 0.27588(10) 0.60827(15) 0.18177(10) 0.0194(3) Uani 1 1 d . . . . .
N2 N 0.39522(11) 0.50873(16) 0.13378(11) 0.0227(3) Uani 1 1 d . . . . .
N3 N 0.07121(10) 0.74848(15) 0.16319(10) 0.0193(3) Uani 1 1 d . . . . .
C1 C 0.34242(12) 0.51850(17) 0.20771(12) 0.0197(3) Uani 1 1 d . . . . .
C2 C 0.28767(13) 0.6548(2) 0.09461(13) 0.0261(4) Uani 1 1 d . . . . .
H2 H 0.250125 0.718458 0.062688 0.031 Uiso 1 1 calc R U . . .
C3 C 0.36291(14) 0.5918(2) 0.06409(13) 0.0280(4) Uani 1 1 d . . . . .
H3 H 0.388809 0.602101 0.006285 0.034 Uiso 1 1 calc R U . . .
C4 C 0.20325(12) 0.65242(18) 0.24189(12) 0.0208(3) Uani 1 1 d . . . . .
H4A H 0.213028 0.748820 0.257435 0.025 Uiso 1 1 calc R U . . .
H4B H 0.207685 0.599497 0.298611 0.025 Uiso 1 1 calc R U . . .
C5 C 0.10799(12) 0.63531(17) 0.19981(12) 0.0186(3) Uani 1 1 d . . . . .
C6 C 0.06155(13) 0.51181(18) 0.19955(13) 0.0235(4) Uani 1 1 d . . . . .
C7 C -0.02672(13) 0.50895(18) 0.15996(13) 0.0229(4) Uani 1 1 d . . . . .
C8 C -0.06605(13) 0.6245(2) 0.12167(13) 0.0259(4) Uani 1 1 d . . . . .
C9 C -0.01336(13) 0.74167(19) 0.12529(13) 0.0245(4) Uani 1 1 d . . . . .
H9 H -0.038902 0.821644 0.099326 0.029 Uiso 1 1 calc R U . . .
C10 C 0.10251(16) 0.3863(2) 0.24215(19) 0.0414(6) Uani 1 1 d . . . . .
H10A H 0.055091 0.338554 0.275550 0.062 Uiso 1 1 calc R U . . .
H10B H 0.153353 0.411598 0.283738 0.062 Uiso 1 1 calc R U . . .
H10C H 0.125734 0.327009 0.194877 0.062 Uiso 1 1 calc R U . . .
C11 C -0.16179(16) 0.6255(3) 0.07976(18) 0.0433(6) Uani 1 1 d . . . . .
H11A H -0.182415 0.719093 0.071340 0.065 Uiso 1 1 calc R U . . .
H11B H -0.203912 0.578222 0.119591 0.065 Uiso 1 1 calc R U . . .
H11C H -0.161362 0.579684 0.021061 0.065 Uiso 1 1 calc R U . . .
C12 C -0.06844(19) 0.3087(2) 0.08339(17) 0.0449(6) Uani 1 1 d . . . . .
H12A H -0.110495 0.231429 0.086629 0.067 Uiso 1 1 calc R U . . .
H12B H -0.004898 0.275951 0.080145 0.067 Uiso 1 1 calc R U . . .
H12C H -0.083933 0.362354 0.029418 0.067 Uiso 1 1 calc R U . . .
C13 C 0.46987(13) 0.41289(19) 0.13013(13) 0.0236(4) Uani 1 1 d . . . . .
C14 C 0.45449(14) 0.2897(2) 0.08612(13) 0.0271(4) Uani 1 1 d . . . . .
C15 C 0.52353(16) 0.1929(2) 0.09271(15) 0.0362(5) Uani 1 1 d . . . . .
H15 H 0.514392 0.108456 0.063237 0.043 Uiso 1 1 calc R U . . .
C16 C 0.60532(16) 0.2153(3) 0.14083(15) 0.0397(6) Uani 1 1 d . . . . .
C17 C 0.61913(15) 0.3402(3) 0.18045(15) 0.0403(6) Uani 1 1 d . . . . .
H17 H 0.676189 0.357895 0.211207 0.048 Uiso 1 1 calc R U . . .
C18 C 0.55220(14) 0.4412(2) 0.17688(14) 0.0315(4) Uani 1 1 d . . . . .
C19 C 0.56781(17) 0.5743(3) 0.2244(2) 0.0517(7) Uani 1 1 d . . . . .
H19A H 0.546195 0.648186 0.185139 0.078 Uiso 1 1 calc R U . . .
H19B H 0.633734 0.585764 0.238434 0.078 Uiso 1 1 calc R U . . .
H19C H 0.533665 0.575413 0.280552 0.078 Uiso 1 1 calc R U . . .
C20 C 0.36619(16) 0.2626(3) 0.03328(17) 0.0413(5) Uani 1 1 d . . . . .
H20A H 0.313689 0.291513 0.068721 0.062 Uiso 1 1 calc R U . . .
H20B H 0.361076 0.165677 0.020423 0.062 Uiso 1 1 calc R U . . .
H20C H 0.366354 0.313125 -0.023675 0.062 Uiso 1 1 calc R U . . .
C21 C 0.6768(2) 0.1045(3) 0.1500(2) 0.0633(9) Uani 1 1 d . . . . .
H21A H 0.650549 0.027144 0.181704 0.095 Uiso 1 1 calc R U . . .
H21B H 0.730655 0.138379 0.184376 0.095 Uiso 1 1 calc R U . . .
H21C H 0.695471 0.076020 0.089794 0.095 Uiso 1 1 calc R U . . .

loop_
_atom_site_aniso_label
_atom_site_aniso_U_11
_atom_site_aniso_U_22
_atom_site_aniso_U_33
_atom_site_aniso_U_23
_atom_site_aniso_U_13
_atom_site_aniso_U_12
Cu 0.01793(11) 0.01975(11) 0.02374(11) 0.00210(8) -0.00195(8) 0.00041(8)
Br1 0.04538(14) 0.03224(11) 0.02847(11) -0.00664(8) 0.00264(9) 0.00844(9)
O1 0.0295(7) 0.0253(7) 0.0359(8) 0.0012(6) -0.0004(6) -0.0112(6)
N1 0.0144(7) 0.0190(7) 0.0246(7) 0.0031(6) -0.0001(6) 0.0008(5)
N2 0.0166(7) 0.0252(8) 0.0263(8) 0.0041(6) 0.0013(6) 0.0021(6)
N3 0.0171(7) 0.0183(7) 0.0223(7) 0.0007(5) -0.0010(6) -0.0009(5)
C1 0.0155(8) 0.0179(7) 0.0256(8) 0.0007(6) -0.0008(7) -0.0004(6)
C2 0.0225(9) 0.0270(9) 0.0288(9) 0.0104(7) -0.0003(7) 0.0030(7)
C3 0.0239(9) 0.0336(10) 0.0267(9) 0.0100(8) 0.0032(7) 0.0030(8)
C4 0.0165(8) 0.0191(8) 0.0267(9) -0.0011(7) -0.0010(7) 0.0023(6)
C5 0.0157(8) 0.0192(8) 0.0210(8) -0.0010(6) 0.0016(6) 0.0009(6)
C6 0.0201(9) 0.0200(8) 0.0304(9) 0.0026(7) 0.0001(7) -0.0002(7)
C7 0.0222(9) 0.0211(8) 0.0253(9) -0.0008(7) 0.0008(7) -0.0059(7)
C8 0.0207(9) 0.0274(9) 0.0293(9) 0.0022(7) -0.0056(7) -0.0035(7)
C9 0.0222(9) 0.0215(8) 0.0294(9) 0.0034(7) -0.0061(7) 0.0000(7)
C10 0.0321(12) 0.0224(10) 0.0689(16) 0.0134(10) -0.0111(11) -0.0040(8)
C11 0.0294(11) 0.0396(13) 0.0596(15) 0.0107(11) -0.0216(11) -0.0096(10)
C12 0.0590(16) 0.0322(12) 0.0429(13) -0.0065(10) -0.0082(12) -0.0126(11)
C13 0.0183(8) 0.0285(9) 0.0243(9) 0.0033(7) 0.0037(7) 0.0042(7)
C14 0.0247(9) 0.0303(10) 0.0266(9) 0.0024(7) 0.0063(7) 0.0010(8)
C15 0.0432(13) 0.0313(11) 0.0348(11) 0.0034(9) 0.0126(10) 0.0095(9)
C16 0.0354(12) 0.0541(14) 0.0301(11) 0.0088(10) 0.0104(9) 0.0247(11)
C17 0.0225(10) 0.0675(17) 0.0308(11) 0.0025(11) -0.0009(8) 0.0151(10)
C18 0.0195(9) 0.0445(12) 0.0306(10) -0.0035(9) 0.0008(8) 0.0034(8)
C19 0.0295(12) 0.0631(18) 0.0620(17) -0.0254(14) -0.0058(11) -0.0045(12)
C20 0.0338(12) 0.0453(13) 0.0447(13) -0.0062(11) -0.0016(10) -0.0076(10)
C21 0.0579(18) 0.077(2) 0.0555(17) 0.0111(15) 0.0124(14) 0.0473(16)

loop_
_atom_type_symbol
_atom_type_description
_atom_type_scat_dispersion_real
_atom_type_scat_dispersion_imag
_atom_type_scat_source
C C 0.0033 0.0016 'International Tables Vol C Tables 4.2.6.8 and 6.1.1.4'
H H 0.0000 0.0000 'International Tables Vol C Tables 4.2.6.8 and 6.1.1.4'
N N 0.0061 0.0033 'International Tables Vol C Tables 4.2.6.8 and 6.1.1.4'
O O 0.0106 0.0060 'International Tables Vol C Tables 4.2.6.8 and 6.1.1.4'
Cu Cu 0.3201 1.2651 'International Tables Vol C Tables 4.2.6.8 and 6.1.1.4'
Br Br -0.2901 2.4595 'International Tables Vol C Tables 4.2.6.8 and 6.1.1.4'

loop_
_geom_angle_atom_site_label_1
_geom_angle_atom_site_label_2
_geom_angle_atom_site_label_3
_geom_angle
_geom_angle_site_symmetry_1
_geom_angle_site_symmetry_3
_geom_angle_publ_flag
C1 Cu N3 123.27(7) . 2_545 ?
C1 Cu Br1 129.92(5) . . ?
N3 Cu Br1 106.79(4) 2_545 . ?
C7 O1 C12 113.39(16) . . ?
C1 N1 C2 111.98(15) . . ?
C1 N1 C4 122.73(15) . . ?
C2 N1 C4 125.25(15) . . ?
C1 N2 C3 111.72(15) . . ?
C1 N2 C13 121.29(15) . . ?
C3 N2 C13 126.78(16) . . ?
C9 N3 C5 118.40(15) . . ?
C9 N3 Cu 118.98(12) . 2 ?
C5 N3 Cu 122.18(12) . 2 ?
N2 C1 N1 103.40(15) . . ?
N2 C1 Cu 126.27(13) . . ?
N1 C1 Cu 130.14(13) . . ?
C3 C2 N1 106.39(16) . . ?
C3 C2 H2 126.8 . . ?
N1 C2 H2 126.8 . . ?
C2 C3 N2 106.50(17) . . ?
C2 C3 H3 126.8 . . ?
N2 C3 H3 126.8 . . ?
N1 C4 C5 112.47(14) . . ?
N1 C4 H4A 109.1 . . ?
C5 C4 H4A 109.1 . . ?
N1 C4 H4B 109.1 . . ?
C5 C4 H4B 109.1 . . ?
H4A C4 H4B 107.8 . . ?
N3 C5 C6 122.70(16) . . ?
N3 C5 C4 114.88(15) . . ?
C6 C5 C4 122.42(16) . . ?
C7 C6 C5 117.21(16) . . ?
C7 C6 C10 120.41(17) . . ?
C5 C6 C10 122.36(17) . . ?
O1 C7 C8 119.54(17) . . ?
O1 C7 C6 119.30(17) . . ?
C8 C7 C6 121.09(16) . . ?
C9 C8 C7 116.78(17) . . ?
C9 C8 C11 120.76(18) . . ?
C7 C8 C11 122.44(18) . . ?
N3 C9 C8 123.81(17) . . ?
N3 C9 H9 118.1 . . ?
C8 C9 H9 118.1 . . ?
C6 C10 H10A 109.5 . . ?
C6 C10 H10B 109.5 . . ?
H10A C10 H10B 109.5 . . ?
C6 C10 H10C 109.5 . . ?
H10A C10 H10C 109.5 . . ?
H10B C10 H10C 109.5 . . ?
C8 C11 H11A 109.5 . . ?
C8 C11 H11B 109.5 . . ?
H11A C11 H11B 109.5 . . ?
C8 C11 H11C 109.5 . . ?
H11A C11 H11C 109.5 . . ?
H11B C11 H11C 109.5 . . ?
O1 C12 H12A 109.5 . . ?
O1 C12 H12B 109.5 . . ?
H12A C12 H12B 109.5 . . ?
O1 C12 H12C 109.5 . . ?
H12A C12 H12C 109.5 . . ?
H12B C12 H12C 109.5 . . ?
C18 C13 C14 122.05(18) . . ?
C18 C13 N2 118.99(18) . . ?
C14 C13 N2 118.73(17) . . ?
C15 C14 C13 117.62(19) . . ?
C15 C14 C20 121.1(2) . . ?
C13 C14 C20 121.31(19) . . ?
C16 C15 C14 122.2(2) . . ?
C16 C15 H15 118.9 . . ?
C14 C15 H15 118.9 . . ?
C17 C16 C15 118.3(2) . . ?
C17 C16 C21 121.3(2) . . ?
C15 C16 C21 120.4(3) . . ?
C16 C17 C18 122.2(2) . . ?
C16 C17 H17 118.9 . . ?
C18 C17 H17 118.9 . . ?
C13 C18 C17 117.5(2) . . ?
C13 C18 C19 121.6(2) . . ?
C17 C18 C19 120.9(2) . . ?
C18 C19 H19A 109.5 . . ?
C18 C19 H19B 109.5 . . ?
H19A C19 H19B 109.5 . . ?
C18 C19 H19C 109.5 . . ?
H19A C19 H19C 109.5 . . ?
H19B C19 H19C 109.5 . . ?
C14 C20 H20A 109.5 . . ?
C14 C20 H20B 109.5 . . ?
H20A C20 H20B 109.5 . . ?
C14 C20 H20C 109.5 . . ?
H20A C20 H20C 109.5 . . ?
H20B C20 H20C 109.5 . . ?
C16 C21 H21A 109.5 . . ?
C16 C21 H21B 109.5 . . ?
H21A C21 H21B 109.5 . . ?
C16 C21 H21C 109.5 . . ?
H21A C21 H21C 109.5 . . ?
H21B C21 H21C 109.5 . . ?

loop_
_geom_bond_atom_site_label_1
_geom_bond_atom_site_label_2
_geom_bond_distance
_geom_bond_site_symmetry_2
_geom_bond_publ_flag
Cu C1 1.9152(18) . ?
Cu N3 2.0565(15) 2_545 ?
Cu Br1 2.3500(4) . ?
O1 C7 1.376(2) . ?
O1 C12 1.439(3) . ?
N1 C1 1.359(2) . ?
N1 C2 1.385(2) . ?
N1 C4 1.466(2) . ?
N2 C1 1.357(2) . ?
N2 C3 1.390(2) . ?
N2 C13 1.442(2) . ?
N3 C9 1.337(2) . ?
N3 C5 1.347(2) . ?
C2 C3 1.346(3) . ?
C2 H2 0.9500 . ?
C3 H3 0.9500 . ?
C4 C5 1.510(2) . ?
C4 H4A 0.9900 . ?
C4 H4B 0.9900 . ?
C5 C6 1.395(2) . ?
C6 C7 1.394(3) . ?
C6 C10 1.507(3) . ?
C7 C8 1.391(3) . ?
C8 C9 1.389(3) . ?
C8 C11 1.506(3) . ?
C9 H9 0.9500 . ?
C10 H10A 0.9800 . ?
C10 H10B 0.9800 . ?
C10 H10C 0.9800 . ?
C11 H11A 0.9800 . ?
C11 H11B 0.9800 . ?
C11 H11C 0.9800 . ?
C12 H12A 0.9800 . ?
C12 H12B 0.9800 . ?
C12 H12C 0.9800 . ?
C13 C18 1.392(3) . ?
C13 C14 1.396(3) . ?
C14 C15 1.387(3) . ?
C14 C20 1.506(3) . ?
C15 C16 1.385(3) . ?
C15 H15 0.9500 . ?
C16 C17 1.379(4) . ?
C16 C21 1.513(3) . ?
C17 C18 1.393(3) . ?
C17 H17 0.9500 . ?
C18 C19 1.506(3) . ?
C19 H19A 0.9800 . ?
C19 H19B 0.9800 . ?
C19 H19C 0.9800 . ?
C20 H20A 0.9800 . ?
C20 H20B 0.9800 . ?
C20 H20C 0.9800 . ?
C21 H21A 0.9800 . ?
C21 H21B 0.9800 . ?
C21 H21C 0.9800 . ?

loop_
_geom_torsion_atom_site_label_1
_geom_torsion_atom_site_label_2
_geom_torsion_atom_site_label_3
_geom_torsion_atom_site_label_4
_geom_torsion
_geom_torsion_site_symmetry_1
_geom_torsion_site_symmetry_2
_geom_torsion_site_symmetry_3
_geom_torsion_site_symmetry_4
_geom_torsion_publ_flag
C3 N2 C1 N1 0.8(2) . . . . ?
C13 N2 C1 N1 -174.30(16) . . . . ?
C3 N2 C1 Cu -174.60(14) . . . . ?
C13 N2 C1 Cu 10.3(3) . . . . ?
C2 N1 C1 N2 -0.9(2) . . . . ?
C4 N1 C1 N2 -178.72(15) . . . . ?
C2 N1 C1 Cu 174.21(14) . . . . ?
C4 N1 C1 Cu -3.6(3) . . . . ?
C1 N1 C2 C3 0.7(2) . . . . ?
C4 N1 C2 C3 178.47(17) . . . . ?
N1 C2 C3 N2 -0.2(2) . . . . ?
C1 N2 C3 C2 -0.4(2) . . . . ?
C13 N2 C3 C2 174.38(18) . . . . ?
C1 N1 C4 C5 -127.37(17) . . . . ?
C2 N1 C4 C5 55.1(2) . . . . ?
C9 N3 C5 C6 0.1(3) . . . . ?
Cu N3 C5 C6 172.42(14) 2 . . . ?
C9 N3 C5 C4 -179.44(15) . . . . ?
Cu N3 C5 C4 -7.2(2) 2 . . . ?
N1 C4 C5 N3 -98.64(18) . . . . ?
N1 C4 C5 C6 81.8(2) . . . . ?
N3 C5 C6 C7 -0.6(3) . . . . ?
C4 C5 C6 C7 178.98(16) . . . . ?
N3 C5 C6 C10 -178.9(2) . . . . ?
C4 C5 C6 C10 0.7(3) . . . . ?
C12 O1 C7 C8 88.9(2) . . . . ?
C12 O1 C7 C6 -94.2(2) . . . . ?
C5 C6 C7 O1 -176.33(16) . . . . ?
C10 C6 C7 O1 2.0(3) . . . . ?
C5 C6 C7 C8 0.6(3) . . . . ?
C10 C6 C7 C8 178.9(2) . . . . ?
O1 C7 C8 C9 176.69(17) . . . . ?
C6 C7 C8 C9 -0.2(3) . . . . ?
O1 C7 C8 C11 -2.0(3) . . . . ?
C6 C7 C8 C11 -179.0(2) . . . . ?
C5 N3 C9 C8 0.3(3) . . . . ?
Cu N3 C9 C8 -172.27(15) 2 . . . ?
C7 C8 C9 N3 -0.2(3) . . . . ?
C11 C8 C9 N3 178.5(2) . . . . ?
C1 N2 C13 C18 -76.8(2) . . . . ?
C3 N2 C13 C18 108.9(2) . . . . ?
C1 N2 C13 C14 97.8(2) . . . . ?
C3 N2 C13 C14 -76.4(2) . . . . ?
C18 C13 C14 C15 2.0(3) . . . . ?
N2 C13 C14 C15 -172.48(17) . . . . ?
C18 C13 C14 C20 -178.0(2) . . . . ?
N2 C13 C14 C20 7.6(3) . . . . ?
C13 C14 C15 C16 0.0(3) . . . . ?
C20 C14 C15 C16 180.0(2) . . . . ?
C14 C15 C16 C17 -2.4(3) . . . . ?
C14 C15 C16 C21 177.0(2) . . . . ?
C15 C16 C17 C18 2.9(3) . . . . ?
C21 C16 C17 C18 -176.5(2) . . . . ?
C14 C13 C18 C17 -1.5(3) . . . . ?
N2 C13 C18 C17 172.93(18) . . . . ?
C14 C13 C18 C19 -179.8(2) . . . . ?
N2 C13 C18 C19 -5.3(3) . . . . ?
C16 C17 C18 C13 -1.0(3) . . . . ?
C16 C17 C18 C19 177.2(2) . . . . ?
